data_7104336
loop_
_publ_author_name
'Li, Hao'
'Zhang, Shilei'
'Yu, Chenguang'
'Song, Xixi'
'Wang, Wei'

_publ_section_title
;
 Organocatalytic asymmetric synthesis of chiral fluorinated quaternary
 carbon containing beta-ketoesters.
;
_journal_issue 16
_journal_name_full 'Chemical communications (Cambridge, England)'
_journal_page_first 2136
_journal_page_last 2138
_journal_paper_doi 10.1039/b900777f
_journal_volume 34
_journal_year 2009
_chemical_absolute_configuration ad
_chemical_formula_moiety 'C13 H13 Cl F N O6'
_chemical_formula_sum 'C13 H13 Cl F N O6'
_chemical_formula_weight 333.69
_chemical_name_systematic
;

?

;
_space_group_IT_number 4
_symmetry_cell_setting monoclinic
_symmetry_space_group_name_Hall 'P 2yb'
_symmetry_space_group_name_H-M 'P 1 21 1'
_atom_sites_solution_hydrogens geom
_atom_sites_solution_primary direct
_atom_sites_solution_secondary difmap
_audit_creation_method SHELXL-97
_cell_angle_alpha 90.00
_cell_angle_beta 112.449(4)
_cell_angle_gamma 90.00
_cell_formula_units_Z 2
_cell_length_a 9.2128(6)
_cell_length_b 7.5548(5)
_cell_length_c 11.3782(8)
_cell_measurement_reflns_used 7017
_cell_measurement_temperature 225(2)
_cell_measurement_theta_max 32.11
_cell_measurement_theta_min 2.39
_cell_volume 731.92(9)
_computing_cell_refinement 'Bruker SMART'
_computing_data_collection 'Bruker SMART'
_computing_data_reduction 'Bruker SAINT'
_computing_molecular_graphics 'Bruker SHELXTL'
_computing_publication_material 'Bruker SHELXTL'
_computing_structure_refinement 'SHELXL-97 (Sheldrick, 1997)'
_computing_structure_solution 'SHELXS-97 (Sheldrick, 1990)'
_diffrn_ambient_temperature 225(2)
_diffrn_measured_fraction_theta_full 0.991
_diffrn_measured_fraction_theta_max 0.991
_diffrn_measurement_device_type 'CCD area detector'
_diffrn_measurement_method 'phi and omega scans'
_diffrn_radiation_monochromator graphite
_diffrn_radiation_source 'fine-focus sealed tube'
_diffrn_radiation_type MoK\a
_diffrn_radiation_wavelength 0.71073
_diffrn_reflns_av_R_equivalents 0.0235
_diffrn_reflns_av_sigmaI/netI 0.0228
_diffrn_reflns_limit_h_max 13
_diffrn_reflns_limit_h_min -13
_diffrn_reflns_limit_k_max 11
_diffrn_reflns_limit_k_min -11
_diffrn_reflns_limit_l_max 17
_diffrn_reflns_limit_l_min -17
_diffrn_reflns_number 21749
_diffrn_reflns_theta_full 32.19
_diffrn_reflns_theta_max 32.19
_diffrn_reflns_theta_min 3.61
_exptl_absorpt_coefficient_mu 0.301
_exptl_absorpt_correction_T_max 0.8739
_exptl_absorpt_correction_T_min 0.8641
_exptl_absorpt_correction_type multi-scan
_exptl_absorpt_process_details Bruker,SADABS
_exptl_crystal_colour colourless
_exptl_crystal_density_diffrn 1.514
_exptl_crystal_density_method 'not measured'
_exptl_crystal_description block
_exptl_crystal_F_000 344
_exptl_crystal_size_max 0.50
_exptl_crystal_size_mid 0.46
_exptl_crystal_size_min 0.46
_refine_diff_density_max 0.239
_refine_diff_density_min -0.327
_refine_diff_density_rms 0.054
_refine_ls_abs_structure_details 'Flack H D (1983), Acta Cryst. A39, 876-881'
_refine_ls_abs_structure_Flack 0.07(5)
_refine_ls_extinction_method none
_refine_ls_goodness_of_fit_ref 1.025
_refine_ls_hydrogen_treatment noref
_refine_ls_matrix_type full
_refine_ls_number_parameters 201
_refine_ls_number_reflns 5088
_refine_ls_number_restraints 1
_refine_ls_restrained_S_all 1.025
_refine_ls_R_factor_all 0.0405
_refine_ls_R_factor_gt 0.0341
_refine_ls_shift/su_max 0.001
_refine_ls_shift/su_mean 0.000
_refine_ls_structure_factor_coef Fsqd
_refine_ls_weighting_details 'calc w=1/[\s^2^(Fo^2^)+(0.0469P)^2^+0.0651P] where P=(Fo^2^+2Fc^2^)/3'
_refine_ls_weighting_scheme calc
_refine_ls_wR_factor_gt 0.0834
_refine_ls_wR_factor_ref 0.0875
_reflns_number_gt 4524
_reflns_number_total 5088
_reflns_threshold_expression >2sigma(I)
_cod_data_source_file b900777f.txt
_cod_data_source_block 3n
_cod_depositor_comments
;
The following automatic conversions were performed:
'_symmetry_cell_setting' value 'Monoclinic' changed to 'monoclinic'
according to '/home/saulius/struct/CIF-dictionaries/cif_core.dic'
dictionary named 'cif_core.dic' version 2.4.1 from 2010-06-29.

Automatic conversion script
Id: cif_fix_enum 1527 2010-12-29 10:47:43Z saulius 
;
_cod_original_sg_symbol_H-M P2(1)
_cod_database_code 7104336

loop_
_symmetry_equiv_pos_as_xyz
'x, y, z'
'-x, y+1/2, -z'

loop_
_atom_site_label
_atom_site_type_symbol
_atom_site_fract_x
_atom_site_fract_y
_atom_site_fract_z
_atom_site_U_iso_or_equiv
_atom_site_adp_type
_atom_site_occupancy
_atom_site_symmetry_multiplicity
_atom_site_calc_flag
_atom_site_refinement_flags
_atom_site_disorder_assembly
_atom_site_disorder_group
Cl Cl 0.24482(5) 0.21424(7) 0.63722(4) 0.05402(12) Uani 1 1 d . . .
F F -0.08709(9) 0.44076(10) 0.89638(6) 0.03025(15) Uani 1 1 d . . .
N N -0.19407(14) 0.02364(15) 0.72338(12) 0.0345(2) Uani 1 1 d . . .
O1 O -0.17997(15) -0.05058(16) 0.63370(11) 0.0509(3) Uani 1 1 d . . .
O2 O -0.31923(15) 0.0432(2) 0.73444(14) 0.0680(4) Uani 1 1 d . . .
O3 O 0.08552(11) 0.69369(13) 0.85710(9) 0.0386(2) Uani 1 1 d . . .
O4 O 0.04743(11) 0.58288(14) 0.66385(9) 0.0353(2) Uani 1 1 d . . .
O5 O -0.26577(12) 0.35383(15) 0.57890(10) 0.0437(3) Uani 1 1 d . . .
O6 O -0.31047(11) 0.56818(14) 0.69675(10) 0.0380(2) Uani 1 1 d . . .
C1 C 0.30372(15) 0.25481(18) 0.79917(12) 0.0335(2) Uani 1 1 d . . .
C2 C 0.46367(16) 0.2761(3) 0.86961(17) 0.0468(4) Uani 1 1 d . . .
H2 H 0.5354 0.2710 0.8291 0.056 Uiso 1 1 calc R . .
C3 C 0.51644(17) 0.3046(3) 0.99834(17) 0.0520(4) Uani 1 1 d . . .
H3 H 0.6243 0.3205 1.0460 0.062 Uiso 1 1 calc R . .
C4 C 0.41084(17) 0.3099(3) 1.05784(15) 0.0478(4) Uani 1 1 d . . .
H4 H 0.4473 0.3270 1.1462 0.057 Uiso 1 1 calc R . .
C5 C 0.25118(15) 0.2899(2) 0.98764(12) 0.0363(3) Uani 1 1 d . . .
H5 H 0.1806 0.2931 1.0293 0.044 Uiso 1 1 calc R . .
C6 C 0.19372(13) 0.26516(15) 0.85595(11) 0.0264(2) Uani 1 1 d . . .
C7 C 0.01857(13) 0.25156(14) 0.77921(10) 0.02297(19) Uani 1 1 d . . .
H7 H 0.0034 0.2284 0.6896 0.028 Uiso 1 1 calc R . .
C8 C -0.04992(15) 0.09425(17) 0.82604(12) 0.0310(2) Uani 1 1 d . . .
H8A H 0.0290 0.0002 0.8555 0.037 Uiso 1 1 calc R . .
H8B H -0.0757 0.1317 0.8982 0.037 Uiso 1 1 calc R . .
C9 C -0.06610(12) 0.42667(15) 0.78292(9) 0.02195(18) Uani 1 1 d . . .
C10 C 0.03237(13) 0.58664(16) 0.77476(11) 0.0260(2) Uani 1 1 d . . .
C11 C 0.1441(2) 0.7192(3) 0.64086(18) 0.0519(4) Uani 1 1 d . . .
H11A H 0.0956 0.8339 0.6381 0.078 Uiso 1 1 calc R . .
H11B H 0.1540 0.6969 0.5603 0.078 Uiso 1 1 calc R . .
H11C H 0.2474 0.7181 0.7088 0.078 Uiso 1 1 calc R . .
C12 C -0.22770(12) 0.44113(16) 0.67297(11) 0.0248(2) Uani 1 1 d . . .
C13 C -0.46180(16) 0.6052(3) 0.59592(16) 0.0469(4) Uani 1 1 d . . .
H13A H -0.4482 0.6201 0.5161 0.070 Uiso 1 1 calc R . .
H13B H -0.5052 0.7128 0.6158 0.070 Uiso 1 1 calc R . .
H13C H -0.5329 0.5074 0.5887 0.070 Uiso 1 1 calc R . .

loop_
_atom_site_aniso_label
_atom_site_aniso_U_11
_atom_site_aniso_U_22
_atom_site_aniso_U_33
_atom_site_aniso_U_23
_atom_site_aniso_U_13
_atom_site_aniso_U_12
Cl 0.04735(19) 0.0842(3) 0.03916(17) -0.00684(19) 0.02619(15) 0.0022(2)
F 0.0358(4) 0.0357(4) 0.0205(3) -0.0007(3) 0.0121(3) 0.0060(3)
N 0.0352(5) 0.0309(5) 0.0357(6) 0.0040(4) 0.0115(5) -0.0047(4)
O1 0.0546(7) 0.0464(6) 0.0433(6) -0.0173(5) 0.0095(5) -0.0007(5)
O2 0.0383(6) 0.1091(13) 0.0620(8) 0.0069(8) 0.0251(6) -0.0040(7)
O3 0.0382(5) 0.0283(4) 0.0401(5) -0.0058(4) 0.0046(4) -0.0036(4)
O4 0.0371(5) 0.0359(5) 0.0355(5) 0.0048(4) 0.0166(4) -0.0045(4)
O5 0.0365(5) 0.0483(6) 0.0318(5) -0.0119(4) -0.0032(4) 0.0098(4)
O6 0.0264(4) 0.0450(6) 0.0350(5) -0.0050(4) 0.0033(4) 0.0125(4)
C1 0.0312(6) 0.0358(6) 0.0348(6) 0.0019(5) 0.0140(5) 0.0050(5)
C2 0.0268(6) 0.0567(9) 0.0573(9) 0.0057(7) 0.0166(6) 0.0074(6)
C3 0.0267(6) 0.0618(10) 0.0548(9) 0.0021(8) 0.0013(6) 0.0073(7)
C4 0.0341(6) 0.0606(10) 0.0346(7) -0.0026(7) -0.0026(5) 0.0108(7)
C5 0.0306(6) 0.0449(7) 0.0280(6) -0.0017(5) 0.0053(5) 0.0097(5)
C6 0.0247(5) 0.0255(5) 0.0264(5) 0.0008(4) 0.0067(4) 0.0060(4)
C7 0.0246(4) 0.0230(5) 0.0199(4) -0.0001(4) 0.0069(3) 0.0030(4)
C8 0.0370(6) 0.0252(5) 0.0268(5) 0.0022(4) 0.0077(4) -0.0006(5)
C9 0.0230(4) 0.0238(4) 0.0175(4) -0.0005(4) 0.0059(3) 0.0019(4)
C10 0.0215(4) 0.0229(5) 0.0289(5) 0.0025(4) 0.0043(4) 0.0031(4)
C11 0.0454(8) 0.0526(9) 0.0641(10) 0.0151(8) 0.0281(7) -0.0085(7)
C12 0.0217(4) 0.0267(5) 0.0240(5) 0.0021(4) 0.0064(4) 0.0001(4)
C13 0.0256(6) 0.0590(9) 0.0455(8) 0.0013(7) 0.0017(5) 0.0128(6)

loop_
_atom_type_symbol
_atom_type_description
_atom_type_scat_dispersion_real
_atom_type_scat_dispersion_imag
_atom_type_scat_source
C C 0.0033 0.0016 'International Tables Vol C Tables 4.2.6.8 and 6.1.1.4'
H H 0.0000 0.0000 'International Tables Vol C Tables 4.2.6.8 and 6.1.1.4'
N N 0.0061 0.0033 'International Tables Vol C Tables 4.2.6.8 and 6.1.1.4'
O O 0.0106 0.0060 'International Tables Vol C Tables 4.2.6.8 and 6.1.1.4'
F F 0.0171 0.0103 'International Tables Vol C Tables 4.2.6.8 and 6.1.1.4'
Cl Cl 0.1484 0.1585 'International Tables Vol C Tables 4.2.6.8 and 6.1.1.4'

loop_
_geom_angle_atom_site_label_1
_geom_angle_atom_site_label_2
_geom_angle_atom_site_label_3
_geom_angle
_geom_angle_site_symmetry_1
_geom_angle_site_symmetry_3
_geom_angle_publ_flag
O1 N O2 123.60(14) . . ?
O1 N C8 118.30(12) . . ?
O2 N C8 118.10(13) . . ?
C10 O4 C11 116.93(12) . . ?
C12 O6 C13 115.72(11) . . ?
C2 C1 C6 121.51(13) . . ?
C2 C1 Cl 117.66(11) . . ?
C6 C1 Cl 120.83(10) . . ?
C3 C2 C1 119.88(14) . . ?
C3 C2 H2 120.1 . . ?
C1 C2 H2 120.1 . . ?
C2 C3 C4 119.91(13) . . ?
C2 C3 H3 120.0 . . ?
C4 C3 H3 120.0 . . ?
C3 C4 C5 120.30(14) . . ?
C3 C4 H4 119.8 . . ?
C5 C4 H4 119.8 . . ?
C4 C5 C6 121.04(13) . . ?
C4 C5 H5 119.5 . . ?
C6 C5 H5 119.5 . . ?
C1 C6 C5 117.30(11) . . ?
C1 C6 C7 122.02(10) . . ?
C5 C6 C7 120.68(11) . . ?
C6 C7 C8 109.94(9) . . ?
C6 C7 C9 111.32(9) . . ?
C8 C7 C9 112.04(9) . . ?
C6 C7 H7 107.8 . . ?
C8 C7 H7 107.8 . . ?
C9 C7 H7 107.8 . . ?
N C8 C7 111.48(10) . . ?
N C8 H8A 109.3 . . ?
C7 C8 H8A 109.3 . . ?
N C8 H8B 109.3 . . ?
C7 C8 H8B 109.3 . . ?
H8A C8 H8B 108.0 . . ?
F C9 C10 107.03(9) . . ?
F C9 C12 108.48(8) . . ?
C10 C9 C12 107.78(9) . . ?
F C9 C7 110.13(9) . . ?
C10 C9 C7 110.88(8) . . ?
C12 C9 C7 112.35(9) . . ?
O3 C10 O4 127.13(12) . . ?
O3 C10 C9 124.16(12) . . ?
O4 C10 C9 108.71(10) . . ?
O4 C11 H11A 109.5 . . ?
O4 C11 H11B 109.5 . . ?
H11A C11 H11B 109.5 . . ?
O4 C11 H11C 109.5 . . ?
H11A C11 H11C 109.5 . . ?
H11B C11 H11C 109.5 . . ?
O5 C12 O6 126.43(11) . . ?
O5 C12 C9 123.55(10) . . ?
O6 C12 C9 109.93(9) . . ?
O6 C13 H13A 109.5 . . ?
O6 C13 H13B 109.5 . . ?
H13A C13 H13B 109.5 . . ?
O6 C13 H13C 109.5 . . ?
H13A C13 H13C 109.5 . . ?
H13B C13 H13C 109.5 . . ?

loop_
_geom_bond_atom_site_label_1
_geom_bond_atom_site_label_2
_geom_bond_distance
_geom_bond_site_symmetry_2
_geom_bond_publ_flag
Cl C1 1.7379(14) . ?
F C9 1.3806(12) . ?
N O1 1.2140(17) . ?
N O2 1.2158(17) . ?
N C8 1.4926(17) . ?
O3 C10 1.1921(15) . ?
O4 C10 1.3215(15) . ?
O4 C11 1.4492(17) . ?
O5 C12 1.1904(15) . ?
O6 C12 1.3166(15) . ?
O6 C13 1.4549(15) . ?
C1 C2 1.3921(19) . ?
C1 C6 1.3967(17) . ?
C2 C3 1.373(3) . ?
C2 H2 0.9400 . ?
C3 C4 1.382(3) . ?
C3 H3 0.9400 . ?
C4 C5 1.3881(19) . ?
C4 H4 0.9400 . ?
C5 C6 1.3980(17) . ?
C5 H5 0.9400 . ?
C6 C7 1.5168(15) . ?
C7 C8 1.5334(17) . ?
C7 C9 1.5445(15) . ?
C7 H7 0.9900 . ?
C8 H8A 0.9800 . ?
C8 H8B 0.9800 . ?
C9 C10 1.5351(16) . ?
C9 C12 1.5398(14) . ?
C11 H11A 0.9700 . ?
C11 H11B 0.9700 . ?
C11 H11C 0.9700 . ?
C13 H13A 0.9700 . ?
C13 H13B 0.9700 . ?
C13 H13C 0.9700 . ?

loop_
_geom_hbond_atom_site_label_D
_geom_hbond_atom_site_label_H
_geom_hbond_atom_site_label_A
_geom_hbond_distance_DH
_geom_hbond_distance_HA
_geom_hbond_distance_DA
_geom_hbond_angle_DHA
_geom_hbond_site_symmetry_A
C7 H7 Cl 0.99 2.52 3.0995(12) 117.5 .
C7 H7 O5 0.99 2.50 2.8450(14) 100.1 .
C8 H8A O3 0.98 2.37 3.2409(16) 147.4 1_545
C8 H8B F 0.98 2.34 2.7964(15) 107.8 .
C11 H11B O5 0.97 2.49 3.2687(19) 136.8 2_556

loop_
_geom_torsion_atom_site_label_1
_geom_torsion_atom_site_label_2
_geom_torsion_atom_site_label_3
_geom_torsion_atom_site_label_4
_geom_torsion
_geom_torsion_site_symmetry_1
_geom_torsion_site_symmetry_2
_geom_torsion_site_symmetry_3
_geom_torsion_site_symmetry_4
_geom_torsion_publ_flag
C6 C1 C2 C3 1.3(3) . . . . ?
Cl C1 C2 C3 -178.59(15) . . . . ?
C1 C2 C3 C4 0.8(3) . . . . ?
C2 C3 C4 C5 -1.2(3) . . . . ?
C3 C4 C5 C6 -0.4(3) . . . . ?
C2 C1 C6 C5 -2.8(2) . . . . ?
Cl C1 C6 C5 177.08(11) . . . . ?
C2 C1 C6 C7 176.80(13) . . . . ?
Cl C1 C6 C7 -3.31(16) . . . . ?
C4 C5 C6 C1 2.3(2) . . . . ?
C4 C5 C6 C7 -177.29(14) . . . . ?
C1 C6 C7 C8 120.47(12) . . . . ?
C5 C6 C7 C8 -59.93(14) . . . . ?
C1 C6 C7 C9 -114.78(12) . . . . ?
C5 C6 C7 C9 64.82(14) . . . . ?
O1 N C8 C7 68.67(15) . . . . ?
O2 N C8 C7 -111.55(15) . . . . ?
C6 C7 C8 N -153.50(10) . . . . ?
C9 C7 C8 N 82.16(12) . . . . ?
C6 C7 C9 F -78.76(11) . . . . ?
C8 C7 C9 F 44.81(11) . . . . ?
C6 C7 C9 C10 39.51(12) . . . . ?
C8 C7 C9 C10 163.08(9) . . . . ?
C6 C7 C9 C12 160.20(9) . . . . ?
C8 C7 C9 C12 -76.24(12) . . . . ?
C11 O4 C10 O3 2.66(18) . . . . ?
C11 O4 C10 C9 -176.93(11) . . . . ?
F C9 C10 O3 3.87(14) . . . . ?
C12 C9 C10 O3 120.38(12) . . . . ?
C7 C9 C10 O3 -116.27(12) . . . . ?
F C9 C10 O4 -176.53(9) . . . . ?
C12 C9 C10 O4 -60.02(11) . . . . ?
C7 C9 C10 O4 63.34(11) . . . . ?
C13 O6 C12 O5 -1.1(2) . . . . ?
C13 O6 C12 C9 175.58(12) . . . . ?
F C9 C12 O5 -140.50(13) . . . . ?
C10 C9 C12 O5 103.94(14) . . . . ?
C7 C9 C12 O5 -18.51(17) . . . . ?
F C9 C12 O6 42.69(13) . . . . ?
C10 C9 C12 O6 -72.87(12) . . . . ?
C7 C9 C12 O6 164.68(10) . . . . ?
